data_2200545
loop_
_publ_author_name
'Liang, Yucang'
'Cao, Rong'
'Hong, Maochun'
'Shi, Qian'
'Sun, Daofeng'
'Weng, Jiabao'

_publ_section_title
;
 Diaquabis(pyridine-2,5-dicarboxylato)cobalt(II)
;
_journal_issue 8
_journal_name_full 'Acta Crystallographica Section E'
_journal_page_first m382
_journal_page_last m383
_journal_paper_doi 10.1107/S1600536801011436
_journal_volume 57
_journal_year 2001
_chemical_formula_moiety 'C14 H12 Co N2 O10'
_chemical_formula_sum 'C14 H12 Co N2 O10'
_chemical_formula_weight 427.19
_chemical_name_systematic
;
Diaquabis(pyridine-2,5-dicarboxylato)cobalt(II)
;
_space_group_IT_number 15
_symmetry_cell_setting monoclinic
_symmetry_space_group_name_Hall '-C 2yc'
_symmetry_space_group_name_H-M 'C 1 2/c 1'
_audit_creation_method SHELXL-97
_cell_angle_alpha 90.00
_cell_angle_beta 100.59(4)
_cell_angle_gamma 90.00
_cell_formula_units_Z 4
_cell_length_a 8.623(5)
_cell_length_b 12.091(4)
_cell_length_c 15.436(7)
_cell_measurement_reflns_used 40
_cell_measurement_temperature 293(2)
_cell_measurement_theta_max 20.57
_cell_measurement_theta_min 4.31
_cell_volume 1582.0(13)
_computing_cell_refinement SMART
_computing_data_collection 'SMART (Siemens, 1994)'
_computing_data_reduction 'XPREP (Siemens, 1994)'
_computing_molecular_graphics SHELXL97
_computing_publication_material SHELXL97
_computing_structure_refinement 'SHELXL97 (Sheldrick, 1997)'
_computing_structure_solution 'SHELXS97 (Sheldrick, 1997)'
_diffrn_ambient_temperature 293(2)
_diffrn_measured_fraction_theta_full .994
_diffrn_measured_fraction_theta_max .994
_diffrn_measurement_device_type 'SMART CCD'
_diffrn_measurement_method \w
_diffrn_radiation_monochromator graphite
_diffrn_radiation_source 'fine-focus sealed tube'
_diffrn_radiation_type MoK\a
_diffrn_radiation_wavelength .71073
_diffrn_reflns_av_R_equivalents .0308
_diffrn_reflns_av_sigmaI/netI .0357
_diffrn_reflns_limit_h_max 10
_diffrn_reflns_limit_h_min -8
_diffrn_reflns_limit_k_max 12
_diffrn_reflns_limit_k_min -14
_diffrn_reflns_limit_l_max 18
_diffrn_reflns_limit_l_min -18
_diffrn_reflns_number 4031
_diffrn_reflns_theta_full 25.03
_diffrn_reflns_theta_max 25.03
_diffrn_reflns_theta_min 2.68
_diffrn_standards_decay_% none
_diffrn_standards_interval_count none
_diffrn_standards_interval_time none
_diffrn_standards_number none
_exptl_absorpt_coefficient_mu 1.149
_exptl_absorpt_correction_T_max .933
_exptl_absorpt_correction_T_min .723
_exptl_absorpt_correction_type empirical
_exptl_absorpt_process_details '(SADABS; Sheldrick, 1996)'
_exptl_crystal_colour orange
_exptl_crystal_density_diffrn 1.794
_exptl_crystal_density_method 'not measured'
_exptl_crystal_description block
_exptl_crystal_F_000 868
_exptl_crystal_size_max .28
_exptl_crystal_size_mid .06
_exptl_crystal_size_min .06
_refine_diff_density_max .340
_refine_diff_density_min -.360
_refine_ls_extinction_method none
_refine_ls_goodness_of_fit_ref 1.094
_refine_ls_hydrogen_treatment mixed
_refine_ls_matrix_type full
_refine_ls_number_parameters 130
_refine_ls_number_reflns 1386
_refine_ls_number_restraints 2
_refine_ls_restrained_S_all 1.096
_refine_ls_R_factor_all .0358
_refine_ls_R_factor_gt .0293
_refine_ls_shift/su_max <0.001
_refine_ls_shift/su_mean .000
_refine_ls_structure_factor_coef Fsqd
_refine_ls_weighting_details 'calc w = 1/[\s^2^(Fo^2^)+(0.0351P)^2^+1.4634P] where P = (Fo^2^+2Fc^2^)/3'
_refine_ls_weighting_scheme calc
_refine_ls_wR_factor_ref .0775
_reflns_number_gt 1243
_reflns_number_total 1386
_reflns_threshold_expression I>2\s(I)
_cod_data_source_file wn6024.cif
_cod_data_source_block I
_cod_depositor_comments
;
The following automatic conversions were performed:
'_symmetry_cell_setting' value 'Monoclinic' changed to 'monoclinic'
according to '/home/saulius/struct/CIF-dictionaries/cif_core.dic'
dictionary named 'cif_core.dic' version 2.4.1 from 2010-06-29.

Automatic conversion script
Id: cif_fix_enum 1527 2010-12-29 10:47:43Z saulius 

The following automatic conversions were performed:

'_symmetry_cell_setting' value 'Monoclinic' changed to 'monoclinic'
according to /home/saulius/struct/CIF-dictionaries/cif_core.dic
dictionary named 'cif_core.dic' version 2.4.1 from 2010-06-29.

Automatic conversion script
Id: cif_fix_values 1715 2011-07-08 13:25:40Z adriana 
;
_cod_original_cell_volume 1582.0(12)
_cod_original_sg_symbol_H-M 'C 2/c'
_cod_database_code 2200545
_cod_database_fobs_code 2200545

loop_
_symmetry_equiv_pos_as_xyz
'x, y, z'
'-x, y, -z+1/2'
'x+1/2, y+1/2, z'
'-x+1/2, y+1/2, -z+1/2'
'-x, -y, -z'
'x, -y, z-1/2'
'-x+1/2, -y+1/2, -z'
'x+1/2, -y+1/2, z-1/2'

loop_
_atom_site_label
_atom_site_fract_x
_atom_site_fract_y
_atom_site_fract_z
_atom_site_U_iso_or_equiv
_atom_site_adp_type
_atom_site_calc_flag
_atom_site_refinement_flags
_atom_site_occupancy
_atom_site_disorder_assembly
_atom_site_disorder_group
_atom_site_type_symbol
Co .0000 .69456(3) .2500 .02342(16) Uani d S 1 . . Co
N .0211(2) .72524(15) .39011(12) .0234(4) Uani d . 1 . . N
O1 .2483(3) .96069(16) .36084(12) .0543(6) Uani d . 1 . . O
O2 .16817(19) .82089(13) .27067(10) .0291(4) Uani d . 1 . . O
O3 -.1700(2) .56798(15) .58909(11) .0441(5) Uani d . 1 . . O
O4 -.1320(2) .72348(14) .66777(11) .0397(5) Uani d . 1 . . O
H4A -.2001 .6982 .6929 .059 Uiso calc R 1 . . H
O5 .1760(2) .57771(14) .27037(12) .0378(4) Uani d D 1 . . O
H5A .198(4) .538(2) .2247(16) .057 Uiso d D 1 . . H
H5B .173(4) .529(2) .3146(18) .077(12) Uiso d D 1 . . H
C1 .1781(3) .87315(19) .34284(15) .0285(5) Uani d . 1 . . C
C2 .0975(3) .82152(17) .41216(15) .0236(5) Uani d . 1 . . C
C3 .1063(3) .87124(19) .49306(15) .0304(6) Uani d . 1 . . C
H3 .1598 .9378 .5055 .036 Uiso calc R 1 . . H
C4 .0345(3) .82071(19) .55555(15) .0307(6) Uani d . 1 . . C
H4 .0365 .8534 .6103 .037 Uiso calc R 1 . . H
C5 -.0408(3) .72025(18) .53497(14) .0241(5) Uani d . 1 . . C
C6 -.0446(3) .67516(18) .45192(15) .0246(5) Uani d . 1 . . C
H6 -.0946 .6075 .4386 .029 Uiso calc R 1 . . H
C7 -.1205(3) .6617(2) .59983(15) .0265(5) Uani d . 1 . . C

loop_
_atom_site_aniso_label
_atom_site_aniso_U_11
_atom_site_aniso_U_22
_atom_site_aniso_U_33
_atom_site_aniso_U_12
_atom_site_aniso_U_13
_atom_site_aniso_U_23
Co .0338(3) .0175(2) .0215(3) .000 .01177(18) .000
N .0294(10) .0207(10) .0214(10) -.0014(8) .0083(8) -.0009(7)
O1 .0882(16) .0464(12) .0336(10) -.0420(11) .0251(10) -.0094(9)
O2 .0383(10) .0270(9) .0265(9) -.0068(7) .0178(7) -.0039(7)
O3 .0691(13) .0355(11) .0324(10) -.0183(9) .0213(9) -.0021(8)
O4 .0532(12) .0418(10) .0307(10) -.0118(9) .0252(8) -.0064(8)
O5 .0581(12) .0291(10) .0305(10) .0153(8) .0197(9) .0050(8)
C1 .0340(13) .0244(12) .0283(13) -.0055(10) .0090(10) .0009(10)
C2 .0291(12) .0187(11) .0243(12) -.0007(9) .0081(9) -.0008(9)
C3 .0408(14) .0233(13) .0288(13) -.0101(10) .0111(11) -.0040(10)
C4 .0407(14) .0316(13) .0222(12) -.0076(11) .0118(10) -.0072(10)
C5 .0265(12) .0244(12) .0225(12) -.0003(9) .0070(9) .0021(9)
C6 .0321(12) .0186(11) .0245(12) -.0037(9) .0091(9) .0002(9)
C7 .0278(12) .0306(13) .0215(12) -.0013(10) .0056(9) .0016(9)

loop_
_atom_type_symbol
_atom_type_description
_atom_type_scat_dispersion_real
_atom_type_scat_dispersion_imag
_atom_type_scat_source
C C .0033 .0016 'International Tables Vol C Tables 4.2.6.8 and 6.1.1.4'
H H .0000 .0000 'International Tables Vol C Tables 4.2.6.8 and 6.1.1.4'
N N .0061 .0033 'International Tables Vol C Tables 4.2.6.8 and 6.1.1.4'
O O .0106 .0060 'International Tables Vol C Tables 4.2.6.8 and 6.1.1.4'
Co Co .3494 .9721 'International Tables Vol C Tables 4.2.6.8 and 6.1.1.4'

loop_
_geom_angle_atom_site_label_1
_geom_angle_atom_site_label_2
_geom_angle_atom_site_label_3
_geom_angle_site_symmetry_1
_geom_angle_site_symmetry_3
_geom_angle
_geom_angle_publ_flag
O5 Co O5 2 . 93.12(12) yes
O5 Co O2 2 . 176.44(7) yes
O5 Co O2 . . 90.41(8) yes
O5 Co O2 2 2 90.41(8) ?
O5 Co O2 . 2 176.44(7) ?
O2 Co O2 . 2 86.08(10) yes
O5 Co N 2 . 101.21(7) yes
O5 Co N . . 92.35(7) yes
O2 Co N . . 78.12(7) yes
O2 Co N 2 . 87.46(7) yes
O5 Co N 2 2 92.35(8) yes
O5 Co N . 2 101.21(7) ?
O2 Co N . 2 87.46(7) ?
O2 Co N 2 2 78.12(7) ?
N Co N . 2 160.30(10) yes
C6 N C2 . . 117.42(19) ?
C6 N Co . . 131.59(15) yes
C2 N Co . . 110.27(14) yes
C1 O1 O5 . 4 117.97(16) ?
C1 O2 Co . . 115.50(14) yes
C1 O2 O4 . 8_565 133.79(16) ?
Co O2 O4 . 8_565 105.94(8) ?
C1 O2 O5 . . 120.06(14) ?
Co O2 O5 . . 44.31(5) ?
O4 O2 O5 8_565 . 77.01(7) ?
C7 O3 O5 . 5_566 122.56(16) ?
C7 O4 H4A . . 109.5 ?
Co O5 O2 . . 45.28(5) ?
Co O5 H5A . . 120(2) ?
O2 O5 H5A . . 122.8(19) ?
Co O5 H5B . . 116(2) ?
O2 O5 H5B . . 130(2) ?
H5A O5 H5B . . 106(3) ?
O1 C1 O2 . . 125.4(2) ?
O1 C1 C2 . . 117.9(2) ?
O2 C1 C2 . . 116.7(2) ?
N C2 C3 . . 123.3(2) ?
N C2 C1 . . 116.34(19) ?
C3 C2 C1 . . 120.4(2) ?
C2 C3 C4 . . 118.9(2) ?
C2 C3 H3 . . 120.5 ?
C4 C3 H3 . . 120.5 ?
C3 C4 C5 . . 118.6(2) ?
C3 C4 H4 . . 120.7 ?
C5 C4 H4 . . 120.7 ?
C4 C5 C6 . . 119.1(2) ?
C4 C5 C7 . . 121.0(2) ?
C6 C5 C7 . . 119.8(2) ?
N C6 C5 . . 122.6(2) ?
N C6 H6 . . 118.7 ?
C5 C6 H6 . . 118.7 ?
O3 C7 O4 . . 124.6(2) ?
O3 C7 C5 . . 123.1(2) ?
O4 C7 C5 . . 112.3(2) ?

loop_
_geom_bond_atom_site_label_1
_geom_bond_atom_site_label_2
_geom_bond_site_symmetry_2
_geom_bond_distance
_geom_bond_publ_flag
Co O5 2 2.0547(18) ?
Co O5 . 2.0547(18) yes
Co O2 . 2.0899(17) yes
Co O2 2 2.0899(17) ?
Co N . 2.169(2) yes
Co N 2 2.169(2) ?
N C6 . 1.340(3) ?
N C2 . 1.350(3) ?
O1 C1 . 1.226(3) ?
O1 O5 4 2.649(2) yes
O2 C1 . 1.270(3) ?
O2 O4 8_565 2.605(3) yes
O2 O5 . 2.941(2) yes
O3 C7 . 1.211(3) ?
O3 O5 5_566 2.802(3) yes
O4 C7 . 1.306(3) ?
O4 H4A . .8200 ?
O5 H5A . .903(18) ?
O5 H5B . .905(18) ?
C1 C2 . 1.514(3) ?
C2 C3 . 1.376(3) ?
C3 C4 . 1.381(3) ?
C3 H3 . .9300 ?
C4 C5 . 1.386(3) ?
C4 H4 . .9300 ?
C5 C6 . 1.388(3) ?
C5 C7 . 1.493(3) ?
C6 H6 . .9300 ?
